data_4107278
loop_
_publ_author_name
'Dayna L. Turner'
'Thomas P. Vaid'
'Peter W. Stephens'
'Kevin H. Stone'
'Antonio G. DiPasquale'
'Arnold L. Rheingold'

_publ_contact_author_address
;
Department of Chemistry and Center for Materials Innovation,
Washington University, St. Louis, Missouri 63130
;
_publ_contact_author_email vaid@wustl.edu
_publ_contact_author_name 'Thomas P. Vaid'
_publ_section_title
;
 Semiconducting Lead-Sulfur-Organic Network Solids
;
_journal_name_full 'Journal of the American Chemical Society'
_journal_page_first 14
_journal_page_last 15
_journal_paper_doi 10.1021/ja0770983
_journal_volume 130
_journal_year 2008
_chemical_formula_moiety 'Pb3 C6 S6'
_chemical_formula_structural Pb3(C6S6)
_chemical_formula_sum 'C6 Pb3 S6'
_chemical_formula_weight 886.08
_space_group_crystal_system trigonal
_space_group_IT_number 191
_symmetry_space_group_name_Hall '-P 6 2'
_symmetry_space_group_name_H-M 'P 6/m m m'
_cell_angle_alpha 90
_cell_angle_beta 90
_cell_angle_gamma 120
_cell_formula_units_Z 1
_cell_length_a 8.964447
_cell_length_b 8.964447
_cell_length_c 3.957573
_cell_volume 275.427
_computing_cell_refinement 'TOPAS Academic'
_computing_data_collection EPICS
_computing_structure_refinement 'TOPAS Academic'
_computing_structure_solution 'TOPAS Academic'
_diffrn_detector 'NaI scintillation counter'
_diffrn_measurement_device_type 'Huber diffractometer'
_diffrn_radiation_monochromator 'double Si(111)'
_diffrn_radiation_wavelength 0.6983
_diffrn_source synchrotron
_exptl_absorpt_correction_type none
_pd_block_diffractogram_id Pb3(C6S6)-profile
_pd_instr_location
; 
X16C, National Synchrotron Light Source, Brookhaven National Laboratory
;
_pd_meas_2theta_range_inc 0.005
_pd_meas_2theta_range_max 40
_pd_meas_2theta_range_min 1
_pd_meas_number_of_points 7800
_pd_meas_scan_method step
_pd_proc_2theta_range_inc 0.005
_pd_proc_2theta_range_max 40
_pd_proc_2theta_range_min 3
_pd_proc_ls_background_function
;
Chebyshev polynomial with 5 coeffecients
;
_pd_proc_ls_pref_orient_corr
; 


;
_pd_proc_ls_profile_function
;
Simple_Axial_Model(8.23244) function with Rp=9999,Rs=300 in TOPAS-Academic
;
_pd_proc_wavelength 0.6983
_pd_spec_mounting
;
capillary
;
_pd_spec_mount_mode transmission
_pd_spec_shape cylinder
_pd_spec_size_axial 8
_pd_spec_size_equat 0.7
_pd_spec_size_thick 0.7
_refine_ls_goodness_of_fit_all 1.523
_refine_ls_number_parameters 18
_refine_ls_weighting_details 1/(sigma*sigma)
_refine_ls_weighting_scheme sigma
_cod_data_source_file ja0770983-file004.cif
_cod_data_source_block Pb3C6S6
_cod_original_formula_sum 'Pb3 C6 S6'
_cod_database_code 4107278
_cod_database_fobs_code 4107278

loop_
_symmetry_equiv_pos_as_xyz
'-x, -x+y, -z'
'-x, -x+y, z'
'-x, -y, -z'
'-x, -y, z'
'-x+y, -x, -z'
'-x+y, -x, z'
'-x+y, y, -z'
'-x+y, y, z'
'-y, -x, -z'
'-y, -x, z'
'-y, x-y, -z'
'-y, x-y, z'
'y, -x+y, -z'
'y, -x+y, z'
'y, x, -z'
'y, x, z'
'x-y, -y, -z'
'x-y, -y, z'
'x-y, x, -z'
'x-y, x, z'
'x, y, -z'
'x, y, z'
'x, x-y, -z'
'x, x-y, z'

loop_
_atom_site_label
_atom_site_type_symbol
_atom_site_symmetry_multiplicity
_atom_site_fract_x
_atom_site_fract_y
_atom_site_fract_z
_atom_site_occupancy
_atom_site_B_iso_or_equiv
Pb1 Pb 3 0.5 0.5 0.5 1 1.453(50)
C1a C 6 -0.08920(84) -0.1784(17) 0 1 1.453(50)
S1a S 6 -0.20428(25) -0.40856(50) 0 1 1.453(50)
